data_7027829
loop_
_publ_author_name
'Ainscough, Eric W.'
'Brodie, Andrew M.'
'Depree, Craig V.'

_publ_section_title
;
 Polymer building blocks: a CuCl2-bridged phosphazene dimer containing
 \k5N coordinated Cu(II)&#x200A;&#x2020;
;
_journal_issue 23
_journal_name_full 'Journal of the Chemical Society, Dalton Transactions'
_journal_page_first 4123
_journal_paper_doi 10.1039/a908430d
_journal_year 1999
_chemical_formula_moiety C60H48N18O12P6Cl10Cu5
_chemical_formula_sum 'C30 H24 Cl5 Cu2.5 N9 O6 P3'
_chemical_formula_weight 1035.59
_chemical_name_systematic
; 
 ? 
;
_space_group_IT_number 15
_symmetry_cell_setting monoclinic
_symmetry_space_group_name_Hall '-C 2yc'
_symmetry_space_group_name_H-M 'C 1 2/c 1'
_atom_sites_solution_hydrogens geom
_atom_sites_solution_primary direct
_atom_sites_solution_secondary difmap
_audit_creation_method SHELXL-97
_cell_angle_alpha 90.00
_cell_angle_beta 114.145(3)
_cell_angle_gamma 90.00
_cell_formula_units_Z 8
_cell_length_a 25.205(6)
_cell_length_b 20.141(4)
_cell_length_c 17.587(4)
_cell_measurement_temperature 168(2)
_cell_volume 8147(3)
_computing_structure_refinement 'SHELXL-97 (Sheldrick, 1997)'
_computing_structure_solution 'SHELXS-97 (Sheldrick, 1990)'
_diffrn_ambient_temperature 168(2)
_diffrn_measured_fraction_theta_full 0.989
_diffrn_measured_fraction_theta_max 0.989
_diffrn_measurement_device_type 'CCD area detector'
_diffrn_measurement_method 'phi and omega scans'
_diffrn_radiation_monochromator graphite
_diffrn_radiation_source 'fine-focus sealed tube'
_diffrn_radiation_type MoK\a
_diffrn_radiation_wavelength 0.71073
_diffrn_reflns_av_R_equivalents 0.0319
_diffrn_reflns_av_sigmaI/netI 0.0212
_diffrn_reflns_limit_h_max 31
_diffrn_reflns_limit_h_min -31
_diffrn_reflns_limit_k_max 25
_diffrn_reflns_limit_k_min -25
_diffrn_reflns_limit_l_max 21
_diffrn_reflns_limit_l_min -16
_diffrn_reflns_number 52215
_diffrn_reflns_theta_full 26.46
_diffrn_reflns_theta_max 26.46
_diffrn_reflns_theta_min 2.02
_exptl_absorpt_coefficient_mu 1.797
_exptl_absorpt_correction_type SADABS
_exptl_crystal_colour green
_exptl_crystal_density_diffrn 1.689
_exptl_crystal_density_method 'not measured'
_exptl_crystal_description wedge
_exptl_crystal_F_000 4140
_exptl_crystal_size_max 0.96
_exptl_crystal_size_mid 0.54
_exptl_crystal_size_min 0.35
_refine_diff_density_max 1.353
_refine_diff_density_min -0.740
_refine_diff_density_rms 0.089
_refine_ls_extinction_method none
_refine_ls_goodness_of_fit_ref 1.069
_refine_ls_hydrogen_treatment mixed
_refine_ls_matrix_type full
_refine_ls_number_parameters 501
_refine_ls_number_reflns 8326
_refine_ls_number_restraints 0
_refine_ls_restrained_S_all 1.069
_refine_ls_R_factor_all 0.0479
_refine_ls_R_factor_gt 0.0337
_refine_ls_shift/su_max 0.072
_refine_ls_shift/su_mean 0.003
_refine_ls_structure_factor_coef Fsqd
_refine_ls_weighting_details 'calc w=1/[\s^2^(Fo^2^)+(0.0437P)^2^+22.6098P] where P=(Fo^2^+2Fc^2^)/3'
_refine_ls_weighting_scheme calc
_refine_ls_wR_factor_gt 0.0849
_refine_ls_wR_factor_ref 0.0930
_reflns_number_gt 6782
_reflns_number_total 8326
_reflns_threshold_expression >2sigma(I)
_cod_data_source_file 908430dsup1.cif
_cod_data_source_block cvdd
_cod_original_sg_symbol_H-M C2/c
_cod_original_formula_sum 'C30 H24 Cl5 Cu2.50 N9 O6 P3'
_cod_database_code 7027829

loop_
_symmetry_equiv_pos_as_xyz
'x, y, z'
'-x, y, -z+1/2'
'x+1/2, y+1/2, z'
'-x+1/2, y+1/2, -z+1/2'
'-x, -y, -z'
'x, -y, z-1/2'
'-x+1/2, -y+1/2, -z'
'x+1/2, -y+1/2, z-1/2'

loop_
_atom_site_label
_atom_site_type_symbol
_atom_site_fract_x
_atom_site_fract_y
_atom_site_fract_z
_atom_site_U_iso_or_equiv
_atom_site_adp_type
_atom_site_occupancy
_atom_site_symmetry_multiplicity
_atom_site_calc_flag
_atom_site_refinement_flags
Cu1 Cu 0.092981(15) 0.159045(17) 0.57993(2) 0.02482(9) Uani 1 1 d .
Cu2 Cu 0.0000 0.34130(2) 0.2500 0.02236(11) Uani 1 2 d S
Cu3 Cu 0.230396(18) 0.330461(18) 0.99000(3) 0.03366(11) Uani 1 1 d .
Cl1 Cl 0.08891(3) 0.05811(4) 0.63202(5) 0.03290(17) Uani 1 1 d .
Cl2 Cl 0.02933(3) 0.27080(4) 0.17803(5) 0.03107(16) Uani 1 1 d .
Cl3 Cl 0.26766(5) 0.41639(5) 0.95172(8) 0.0598(3) Uani 1 1 d .
Cl4 Cl 0.15943(3) 0.38095(4) 1.01156(5) 0.03310(17) Uani 1 1 d .
Cl5 Cl 0.24738(4) 0.25091(4) 0.90794(5) 0.0411(2) Uani 1 1 d .
P1 P 0.06360(3) 0.30880(4) 0.55434(4) 0.02119(15) Uani 1 1 d .
P2 P 0.13038(3) 0.25472(4) 0.47434(4) 0.02356(16) Uani 1 1 d .
P3 P 0.10626(3) 0.38863(4) 0.46643(4) 0.02422(16) Uani 1 1 d .
O1 O 0.00061(8) 0.28330(9) 0.53994(12) 0.0242(4) Uani 1 1 d .
O2 O 0.08910(9) 0.32463(10) 0.65076(12) 0.0276(4) Uani 1 1 d .
O3 O 0.10446(9) 0.21283(10) 0.39158(12) 0.0275(4) Uani 1 1 d .
O4 O 0.19122(9) 0.21857(11) 0.52209(13) 0.0317(5) Uani 1 1 d .
O5 O 0.06877(9) 0.42846(10) 0.38379(12) 0.0281(4) Uani 1 1 d .
O6 O 0.15383(9) 0.44366(10) 0.51214(12) 0.0305(5) Uani 1 1 d .
N1 N 0.09589(10) 0.24788(11) 0.53253(14) 0.0219(5) Uani 1 1 d .
N2 N 0.13658(11) 0.32667(13) 0.44544(16) 0.0293(5) Uani 1 1 d .
N3 N 0.06252(10) 0.37599(12) 0.50882(14) 0.0252(5) Uani 1 1 d .
N16 N 0.00278(10) 0.16855(11) 0.51559(15) 0.0238(5) Uani 1 1 d .
N26 N 0.08345(11) 0.21865(13) 0.69900(15) 0.0290(5) Uani 1 1 d .
N36 N 0.10212(14) 0.11083(13) 0.45121(17) 0.0377(6) Uani 1 1 d .
N46 N 0.18360(11) 0.16651(13) 0.63642(15) 0.0283(5) Uani 1 1 d .
N56 N 0.05872(10) 0.41202(12) 0.25121(14) 0.0256(5) Uani 1 1 d .
N66 N 0.19419(11) 0.37764(13) 0.62877(16) 0.0325(6) Uani 1 1 d .
C11 C -0.02728(12) 0.22497(13) 0.50260(16) 0.0219(5) Uani 1 1 d .
C12 C -0.08685(12) 0.23055(15) 0.45894(18) 0.0264(6) Uani 1 1 d .
H12 H -0.1059 0.2722 0.4523 0.032 Uiso 1 1 calc R
C13 C -0.11768(13) 0.17317(16) 0.4253(2) 0.0344(7) Uani 1 1 d .
H13 H -0.1588 0.1743 0.3963 0.041 Uiso 1 1 calc R
C14 C -0.08739(14) 0.11361(16) 0.4346(2) 0.0379(8) Uani 1 1 d .
H14 H -0.1075 0.0739 0.4102 0.045 Uiso 1 1 calc R
C15 C -0.02834(14) 0.11311(15) 0.47931(19) 0.0315(7) Uani 1 1 d .
H15 H -0.0081 0.0723 0.4854 0.038 Uiso 1 1 calc R
C21 C 0.08469(12) 0.28342(15) 0.71110(18) 0.0272(6) Uani 1 1 d .
C22 C 0.08349(15) 0.31447(17) 0.7804(2) 0.0363(7) Uani 1 1 d .
H22 H 0.0849 0.3615 0.7855 0.044 Uiso 1 1 calc R
C23 C 0.08011(17) 0.27463(19) 0.8416(2) 0.0439(9) Uani 1 1 d .
H23 H 0.0791 0.2936 0.8905 0.053 Uiso 1 1 calc R
C24 C 0.07813(17) 0.20617(19) 0.8310(2) 0.0445(9) Uani 1 1 d .
H24 H 0.0758 0.1776 0.8725 0.053 Uiso 1 1 calc R
C25 C 0.07966(16) 0.18040(17) 0.7596(2) 0.0392(8) Uani 1 1 d .
H25 H 0.0780 0.1336 0.7526 0.047 Uiso 1 1 calc R
C31 C 0.09633(14) 0.14473(15) 0.38397(19) 0.0302(7) Uani 1 1 d .
C32 C 0.0826(2) 0.11874(19) 0.3060(2) 0.0495(10) Uani 1 1 d .
H32 H 0.0779 0.1462 0.2597 0.059 Uiso 1 1 calc R
C33 C 0.0759(3) 0.0507(2) 0.2983(3) 0.0739(15) Uani 1 1 d .
H33 H 0.0659 0.0300 0.2457 0.089 Uiso 1 1 calc R
C34 C 0.0838(3) 0.0131(2) 0.3670(3) 0.0820(18) Uani 1 1 d .
H34 H 0.0805 -0.0339 0.3630 0.098 Uiso 1 1 calc R
C35 C 0.0965(2) 0.04420(19) 0.4413(3) 0.0615(12) Uani 1 1 d .
H35 H 0.1016 0.0177 0.4885 0.074 Uiso 1 1 calc R
C41 C 0.21602(13) 0.19896(16) 0.60463(18) 0.0287(6) Uani 1 1 d .
C42 C 0.27471(14) 0.21253(18) 0.6477(2) 0.0381(8) Uani 1 1 d .
H42 H 0.2952 0.2375 0.6225 0.046 Uiso 1 1 calc R
C43 C 0.30252(15) 0.1890(2) 0.7275(2) 0.0439(9) Uani 1 1 d .
H43 H 0.3430 0.1961 0.7582 0.053 Uiso 1 1 calc R
C44 C 0.27020(15) 0.15453(19) 0.7625(2) 0.0409(8) Uani 1 1 d .
H44 H 0.2883 0.1379 0.8178 0.049 Uiso 1 1 calc R
C45 C 0.21184(14) 0.14492(17) 0.71610(19) 0.0349(7) Uani 1 1 d .
H45 H 0.1901 0.1220 0.7410 0.042 Uiso 1 1 calc R
C51 C 0.08780(12) 0.44391(14) 0.32205(18) 0.0266(6) Uani 1 1 d .
C52 C 0.13078(14) 0.49059(16) 0.3336(2) 0.0369(8) Uani 1 1 d .
H52 H 0.1506 0.5121 0.3857 0.044 Uiso 1 1 calc R
C53 C 0.14357(16) 0.50442(18) 0.2665(2) 0.0436(9) Uani 1 1 d .
H53 H 0.1730 0.5357 0.2716 0.052 Uiso 1 1 calc R
C54 C 0.11335(16) 0.47257(19) 0.1914(2) 0.0425(8) Uani 1 1 d .
H54 H 0.1216 0.4821 0.1444 0.051 Uiso 1 1 calc R
C55 C 0.07125(14) 0.42690(17) 0.1856(2) 0.0335(7) Uani 1 1 d .
H55 H 0.0504 0.4052 0.1339 0.040 Uiso 1 1 calc R
C61 C 0.19835(12) 0.43135(15) 0.58944(18) 0.0274(6) Uani 1 1 d .
C62 C 0.24208(15) 0.47858(17) 0.6180(2) 0.0458(9) Uani 1 1 d .
H62 H 0.2436 0.5152 0.5850 0.055 Uiso 1 1 calc R
C63 C 0.28336(19) 0.4685(2) 0.6983(3) 0.0732(16) Uani 1 1 d .
H63 H 0.3146 0.4989 0.7229 0.088 Uiso 1 1 calc R
C64 C 0.2786(2) 0.4134(2) 0.7426(3) 0.0728(15) Uani 1 1 d .
H64 H 0.3060 0.4068 0.7984 0.087 Uiso 1 1 calc R
C65 C 0.23476(16) 0.36872(19) 0.7062(2) 0.0443(9) Uani 1 1 d .
H65 H 0.2330 0.3304 0.7366 0.053 Uiso 1 1 calc R

loop_
_atom_site_aniso_label
_atom_site_aniso_U_11
_atom_site_aniso_U_22
_atom_site_aniso_U_33
_atom_site_aniso_U_23
_atom_site_aniso_U_13
_atom_site_aniso_U_12
Cu1 0.02372(18) 0.02507(18) 0.02450(18) 0.00596(14) 0.00868(14) 0.00218(14)
Cu2 0.0211(2) 0.0251(2) 0.0190(2) 0.000 0.00632(18) 0.000
Cu3 0.0421(2) 0.0246(2) 0.0377(2) 0.00124(16) 0.01974(18) 0.00518(16)
Cl1 0.0416(4) 0.0258(4) 0.0312(4) 0.0084(3) 0.0148(3) 0.0049(3)
Cl2 0.0331(4) 0.0325(4) 0.0284(4) -0.0034(3) 0.0134(3) 0.0031(3)
Cl3 0.0734(7) 0.0329(5) 0.0991(8) 0.0093(5) 0.0619(7) 0.0067(4)
Cl4 0.0352(4) 0.0260(4) 0.0376(4) -0.0014(3) 0.0143(3) 0.0021(3)
Cl5 0.0601(5) 0.0317(4) 0.0364(4) 0.0023(3) 0.0245(4) 0.0112(4)
P1 0.0218(3) 0.0223(3) 0.0185(3) -0.0024(3) 0.0073(3) -0.0027(3)
P2 0.0237(4) 0.0270(4) 0.0216(3) 0.0023(3) 0.0110(3) 0.0006(3)
P3 0.0253(4) 0.0239(4) 0.0189(3) 0.0004(3) 0.0043(3) -0.0054(3)
O1 0.0229(10) 0.0224(10) 0.0289(10) -0.0060(8) 0.0122(8) -0.0033(8)
O2 0.0328(11) 0.0296(11) 0.0196(10) -0.0037(8) 0.0099(9) -0.0089(9)
O3 0.0352(11) 0.0264(11) 0.0220(10) 0.0027(8) 0.0127(9) 0.0035(9)
O4 0.0252(10) 0.0461(13) 0.0266(11) 0.0070(9) 0.0136(9) 0.0068(9)
O5 0.0274(10) 0.0323(11) 0.0189(10) 0.0027(8) 0.0038(8) -0.0057(9)
O6 0.0280(11) 0.0288(11) 0.0231(10) 0.0042(8) -0.0014(8) -0.0090(9)
N1 0.0219(11) 0.0234(12) 0.0205(11) 0.0016(9) 0.0088(9) 0.0010(9)
N2 0.0323(13) 0.0303(13) 0.0287(13) 0.0025(10) 0.0162(11) -0.0034(10)
N3 0.0272(12) 0.0236(12) 0.0223(12) -0.0017(10) 0.0077(10) -0.0009(10)
N16 0.0240(12) 0.0223(12) 0.0232(12) 0.0006(9) 0.0076(10) -0.0005(9)
N26 0.0340(14) 0.0334(14) 0.0224(12) -0.0002(10) 0.0145(11) -0.0018(11)
N36 0.0594(19) 0.0272(14) 0.0344(15) 0.0006(11) 0.0271(14) 0.0054(13)
N46 0.0260(12) 0.0351(14) 0.0230(12) 0.0025(10) 0.0092(10) 0.0060(10)
N56 0.0243(12) 0.0285(13) 0.0219(12) 0.0011(10) 0.0073(10) -0.0011(10)
N66 0.0298(13) 0.0377(15) 0.0256(13) 0.0054(11) 0.0069(11) 0.0005(11)
C11 0.0272(14) 0.0226(13) 0.0178(13) -0.0025(10) 0.0110(11) -0.0047(11)
C12 0.0243(14) 0.0300(15) 0.0247(14) -0.0006(12) 0.0099(12) 0.0014(12)
C13 0.0229(15) 0.0380(18) 0.0363(17) -0.0050(14) 0.0059(13) -0.0060(13)
C14 0.0362(18) 0.0273(16) 0.0407(18) -0.0030(14) 0.0061(15) -0.0088(13)
C15 0.0337(16) 0.0235(15) 0.0332(16) -0.0004(12) 0.0094(13) -0.0020(12)
C21 0.0232(14) 0.0356(16) 0.0219(14) -0.0005(12) 0.0082(11) -0.0053(12)
C22 0.0458(19) 0.0384(18) 0.0278(16) -0.0082(14) 0.0181(14) -0.0124(15)
C23 0.059(2) 0.053(2) 0.0261(16) -0.0111(15) 0.0236(16) -0.0171(18)
C24 0.061(2) 0.049(2) 0.0290(17) 0.0000(15) 0.0238(17) -0.0118(18)
C25 0.056(2) 0.0350(17) 0.0340(18) 0.0014(14) 0.0257(16) -0.0037(15)
C31 0.0376(17) 0.0245(15) 0.0305(16) -0.0013(12) 0.0158(13) 0.0071(12)
C32 0.081(3) 0.038(2) 0.0361(19) -0.0044(15) 0.030(2) 0.0025(19)
C33 0.142(5) 0.038(2) 0.055(3) -0.017(2) 0.053(3) -0.002(3)
C34 0.172(6) 0.0244(19) 0.078(3) -0.012(2) 0.081(4) 0.000(3)
C35 0.118(4) 0.0281(18) 0.058(3) 0.0030(17) 0.055(3) 0.009(2)
C41 0.0263(15) 0.0362(16) 0.0249(14) 0.0012(12) 0.0117(12) 0.0094(12)
C42 0.0242(15) 0.052(2) 0.0398(18) -0.0001(16) 0.0152(14) 0.0056(14)
C43 0.0251(16) 0.060(2) 0.0408(19) -0.0052(17) 0.0073(14) 0.0121(15)
C44 0.0368(18) 0.056(2) 0.0236(16) 0.0022(15) 0.0058(14) 0.0174(16)
C45 0.0358(17) 0.0453(19) 0.0240(15) 0.0086(13) 0.0126(13) 0.0114(14)
C51 0.0257(14) 0.0278(15) 0.0223(14) 0.0064(11) 0.0058(11) 0.0011(12)
C52 0.0372(18) 0.0328(17) 0.0334(17) -0.0002(13) 0.0072(14) -0.0126(14)
C53 0.0408(19) 0.042(2) 0.048(2) 0.0052(16) 0.0180(16) -0.0150(15)
C54 0.045(2) 0.048(2) 0.0408(19) 0.0057(16) 0.0241(16) -0.0064(16)
C55 0.0319(16) 0.0408(18) 0.0288(16) -0.0003(13) 0.0132(13) -0.0022(14)
C61 0.0226(14) 0.0302(15) 0.0230(14) -0.0036(12) 0.0029(11) 0.0000(12)
C62 0.0329(18) 0.0298(17) 0.053(2) 0.0032(16) -0.0039(16) -0.0037(14)
C63 0.051(2) 0.043(2) 0.074(3) -0.004(2) -0.027(2) -0.0103(19)
C64 0.068(3) 0.058(3) 0.043(2) 0.001(2) -0.027(2) 0.009(2)
C65 0.046(2) 0.050(2) 0.0265(17) 0.0066(15) 0.0041(15) 0.0145(17)

loop_
_atom_type_symbol
_atom_type_description
_atom_type_scat_dispersion_real
_atom_type_scat_dispersion_imag
_atom_type_scat_source
C C 0.0033 0.0016 'International Tables Vol C Tables 4.2.6.8 and 6.1.1.4'
H H 0.0000 0.0000 'International Tables Vol C Tables 4.2.6.8 and 6.1.1.4'
N N 0.0061 0.0033 'International Tables Vol C Tables 4.2.6.8 and 6.1.1.4'
O O 0.0106 0.0060 'International Tables Vol C Tables 4.2.6.8 and 6.1.1.4'
P P 0.1023 0.0942 'International Tables Vol C Tables 4.2.6.8 and 6.1.1.4'
Cl Cl 0.1484 0.1585 'International Tables Vol C Tables 4.2.6.8 and 6.1.1.4'
Cu Cu 0.3201 1.2651 'International Tables Vol C Tables 4.2.6.8 and 6.1.1.4'

loop_
_geom_angle_atom_site_label_1
_geom_angle_atom_site_label_2
_geom_angle_atom_site_label_3
_geom_angle
_geom_angle_site_symmetry_1
_geom_angle_site_symmetry_3
N1 Cu1 N46 85.07(10) . .
N1 Cu1 N16 84.79(9) . .
N46 Cu1 N16 169.84(10) . .
N1 Cu1 Cl1 179.30(8) . .
N46 Cu1 Cl1 95.42(7) . .
N16 Cu1 Cl1 94.73(7) . .
N1 Cu1 N26 87.24(9) . .
N46 Cu1 N26 91.60(9) . .
N16 Cu1 N26 87.35(9) . .
Cl1 Cu1 N26 93.25(6) . .
N1 Cu1 N36 86.47(9) . .
N46 Cu1 N36 88.36(10) . .
N16 Cu1 N36 91.57(10) . .
Cl1 Cu1 N36 93.03(7) . .
N26 Cu1 N36 173.70(9) . .
N56 Cu2 N56 91.86(14) . 2
N56 Cu2 Cl2 92.47(7) . .
N56 Cu2 Cl2 147.84(7) 2 .
N56 Cu2 Cl2 147.84(7) . 2
N56 Cu2 Cl2 92.47(7) 2 2
Cl2 Cu2 Cl2 100.50(5) . 2
Cl3 Cu3 Cl4 99.58(4) . .
Cl3 Cu3 Cl5 98.22(4) . .
Cl4 Cu3 Cl5 142.38(4) . .
Cl3 Cu3 Cl5 142.41(5) . 7_557
Cl4 Cu3 Cl5 98.48(3) . 7_557
Cl5 Cu3 Cl5 86.88(4) . 7_557
Cu3 Cl5 Cu3 93.12(4) . 7_557
N3 P1 O2 106.76(12) . .
N3 P1 O1 113.00(12) . .
O2 P1 O1 100.25(11) . .
N3 P1 N1 116.30(13) . .
O2 P1 N1 112.80(12) . .
O1 P1 N1 106.66(11) . .
N2 P2 O3 104.76(13) . .
N2 P2 O4 113.10(13) . .
O3 P2 O4 100.85(12) . .
N2 P2 N1 116.18(13) . .
O3 P2 N1 114.68(12) . .
O4 P2 N1 106.38(12) . .
N2 P3 N3 118.58(13) . .
N2 P3 O6 109.36(13) . .
N3 P3 O6 113.61(13) . .
N2 P3 O5 110.35(13) . .
N3 P3 O5 104.09(12) . .
O6 P3 O5 98.86(11) . .
C11 O1 P1 128.98(18) . .
C21 O2 P1 125.12(18) . .
C31 O3 P2 127.51(19) . .
C41 O4 P2 127.51(19) . .
C51 O5 P3 124.15(19) . .
C61 O6 P3 120.81(19) . .
P2 N1 P1 123.37(15) . .
P2 N1 Cu1 118.00(13) . .
P1 N1 Cu1 118.63(13) . .
P2 N2 P3 122.15(16) . .
P1 N3 P3 120.62(16) . .
C11 N16 C15 116.1(2) . .
C11 N16 Cu1 125.90(19) . .
C15 N16 Cu1 117.89(19) . .
C21 N26 C25 116.2(3) . .
C21 N26 Cu1 127.11(19) . .
C25 N26 Cu1 116.6(2) . .
C31 N36 C35 115.5(3) . .
C31 N36 Cu1 125.4(2) . .
C35 N36 Cu1 116.6(2) . .
C41 N46 C45 115.9(3) . .
C41 N46 Cu1 125.0(2) . .
C45 N46 Cu1 118.5(2) . .
C51 N56 C55 117.6(3) . .
C51 N56 Cu2 117.8(2) . .
C55 N56 Cu2 124.5(2) . .
C61 N66 C65 117.1(3) . .
N16 C11 C12 125.2(3) . .
N16 C11 O1 119.9(2) . .
C12 C11 O1 114.7(2) . .
C11 C12 C13 117.5(3) . .
C12 C13 C14 118.9(3) . .
C15 C14 C13 119.2(3) . .
N16 C15 C14 123.0(3) . .
N26 C21 C22 125.6(3) . .
N26 C21 O2 118.2(3) . .
C22 C21 O2 116.2(3) . .
C23 C22 C21 117.3(3) . .
C22 C23 C24 119.0(3) . .
C25 C24 C23 119.0(3) . .
N26 C25 C24 122.9(3) . .
N36 C31 C32 126.0(3) . .
N36 C31 O3 117.9(3) . .
C32 C31 O3 116.1(3) . .
C31 C32 C33 116.5(4) . .
C34 C33 C32 119.6(4) . .
C35 C34 C33 119.0(4) . .
N36 C35 C34 123.3(4) . .
N46 C41 O4 119.2(3) . .
N46 C41 C42 124.6(3) . .
O4 C41 C42 116.1(3) . .
C43 C42 C41 118.4(3) . .
C42 C43 C44 118.6(3) . .
C45 C44 C43 119.1(3) . .
N46 C45 C44 123.4(3) . .
N56 C51 C52 124.4(3) . .
N56 C51 O5 113.0(2) . .
C52 C51 O5 122.5(3) . .
C53 C52 C51 117.2(3) . .
C52 C53 C54 119.7(3) . .
C55 C54 C53 119.2(3) . .
N56 C55 C54 121.9(3) . .
N66 C61 C62 126.8(3) . .
N66 C61 O6 117.2(3) . .
C62 C61 O6 116.0(3) . .
C63 C62 C61 115.1(4) . .
C62 C63 C64 119.2(4) . .
C65 C64 C63 120.3(3) . .
N66 C65 C64 121.5(4) . .

loop_
_geom_bond_atom_site_label_1
_geom_bond_atom_site_label_2
_geom_bond_distance
_geom_bond_site_symmetry_2
Cu1 N1 1.988(2) .
Cu1 N46 2.090(3) .
Cu1 N16 2.093(2) .
Cu1 Cl1 2.2492(9) .
Cu1 N26 2.509(3) .
Cu1 N36 2.559(3) .
Cu2 N56 2.048(2) .
Cu2 N56 2.048(2) 2
Cu2 Cl2 2.2204(8) .
Cu2 Cl2 2.2204(8) 2
Cu3 Cl3 2.2019(11) .
Cu3 Cl4 2.2208(10) .
Cu3 Cl5 2.3104(9) .
Cu3 Cl5 2.3236(10) 7_557
Cl5 Cu3 2.3236(10) 7_557
P1 N3 1.567(2) .
P1 O2 1.581(2) .
P1 O1 1.587(2) .
P1 N1 1.603(2) .
P2 N2 1.565(3) .
P2 O3 1.575(2) .
P2 O4 1.592(2) .
P2 N1 1.597(2) .
P3 N2 1.584(3) .
P3 N3 1.584(3) .
P3 O6 1.589(2) .
P3 O5 1.589(2) .
O1 C11 1.389(3) .
O2 C21 1.387(4) .
O3 C31 1.385(4) .
O4 C41 1.383(4) .
O5 C51 1.390(4) .
O6 C61 1.386(3) .
N16 C11 1.333(4) .
N16 C15 1.364(4) .
N26 C21 1.320(4) .
N26 C25 1.350(4) .
N36 C31 1.321(4) .
N36 C35 1.353(5) .
N46 C41 1.335(4) .
N46 C45 1.358(4) .
N56 C51 1.325(4) .
N56 C55 1.349(4) .
N66 C61 1.311(4) .
N66 C65 1.339(4) .
C11 C12 1.383(4) .
C12 C13 1.383(4) .
C13 C14 1.395(5) .
C14 C15 1.370(5) .
C21 C22 1.381(4) .
C22 C23 1.373(5) .
C23 C24 1.390(5) .
C24 C25 1.374(5) .
C31 C32 1.374(5) .
C32 C33 1.381(5) .
C33 C34 1.370(6) .
C34 C35 1.363(6) .
C41 C42 1.386(4) .
C42 C43 1.372(5) .
C43 C44 1.391(5) .
C44 C45 1.373(5) .
C51 C52 1.385(4) .
C52 C53 1.373(5) .
C53 C54 1.383(5) .
C54 C55 1.376(5) .
C61 C62 1.385(4) .
C62 C63 1.384(5) .
C63 C64 1.388(7) .
C64 C65 1.365(6) .
